data_4327251
loop_
_publ_author_name
'J\'ozsef S\'andor Pap'
'Fl\'avio Luiz Benedito'
'Eberhard Bothe'
'Eckhard Bill'
'Serena DeBeer George'
'Thomas Weyherm\"uller'
'Karl Wieghardt'

_publ_section_title
;
 Dimerization Processes of Square Planar [PtII(tbpy)(dithiolato.)]+
 Radicals
;
_journal_name_full 'Inorganic Chemistry'
_journal_page_first 4187
_journal_page_last 4196
_journal_paper_doi 10.1021/ic070130+
_journal_volume 46
_journal_year 2007
_chemical_formula_moiety '[C44 H52 Pt S4], (C7 H8)'
_chemical_formula_sum 'C51 H60 Pt S4'
_chemical_formula_weight 996.32
_chemical_name_systematic
; 
 ? 
;
_space_group_IT_number 33
_symmetry_cell_setting orthorhombic
_symmetry_space_group_name_Hall 'P 2c -2n'
_symmetry_space_group_name_H-M 'P n a 21'
_atom_sites_solution_hydrogens geom
_atom_sites_solution_primary direct
_atom_sites_solution_secondary difmap
_audit_creation_method SHELXL-97
_cell_angle_alpha 90.00
_cell_angle_beta 90.00
_cell_angle_gamma 90.00
_cell_formula_units_Z 4
_cell_length_a 11.9920(8)
_cell_length_b 35.632(2)
_cell_length_c 11.1812(6)
_cell_measurement_temperature 100(2)
_cell_volume 4777.7(5)
_computing_cell_refinement 'Nonius Collect Software'
_computing_data_collection 'Nonius Collect Software'
_computing_data_reduction 'Nonius Collect Software'
_computing_structure_refinement 'SHELXL-97 (Sheldrick, 1997)'
_computing_structure_solution 'SHELXS-97 (Sheldrick, 1990)'
_diffrn_ambient_temperature 100(2)
_diffrn_measured_fraction_theta_full 0.972
_diffrn_measured_fraction_theta_max 0.972
_diffrn_measurement_device_type 'Nonius Kappa-CCD'
_diffrn_measurement_method '965 images at 0.5 deg. stepwise rotation in omega and phi, 65 sec./frame'
_diffrn_radiation_monochromator graphite
_diffrn_radiation_source 'rotating anode, 50 kV, 80 mA'
_diffrn_radiation_type MoK\a
_diffrn_radiation_wavelength 0.71073
_diffrn_reflns_av_R_equivalents 0.1179
_diffrn_reflns_av_sigmaI/netI 0.0957
_diffrn_reflns_limit_h_max 14
_diffrn_reflns_limit_h_min -14
_diffrn_reflns_limit_k_max 43
_diffrn_reflns_limit_k_min -43
_diffrn_reflns_limit_l_max 10
_diffrn_reflns_limit_l_min -13
_diffrn_reflns_number 41461
_diffrn_reflns_theta_full 25.95
_diffrn_reflns_theta_max 25.95
_diffrn_reflns_theta_min 7.00
_exptl_absorpt_coefficient_mu 3.144
_exptl_absorpt_correction_T_max 0.9692
_exptl_absorpt_correction_T_min 0.8338
_exptl_absorpt_correction_type multi-scan
_exptl_crystal_colour 'redish brown'
_exptl_crystal_density_diffrn 1.385
_exptl_crystal_description 'transparent parallelepiped'
_exptl_crystal_F_000 2032
_exptl_crystal_size_max 0.06
_exptl_crystal_size_mid 0.02
_exptl_crystal_size_min 0.01
_refine_diff_density_max 3.094
_refine_diff_density_min -1.826
_refine_diff_density_rms 0.173
_refine_ls_abs_structure_details 'Flack H D (1983), Acta Cryst. A39, 876-881'
_refine_ls_abs_structure_Flack 0.071(10)
_refine_ls_extinction_method none
_refine_ls_goodness_of_fit_ref 1.011
_refine_ls_hydrogen_treatment mixed
_refine_ls_matrix_type full
_refine_ls_number_parameters 479
_refine_ls_number_reflns 8615
_refine_ls_number_restraints 1
_refine_ls_restrained_S_all 1.011
_refine_ls_R_factor_all 0.0786
_refine_ls_R_factor_gt 0.0525
_refine_ls_shift/su_max 0.004
_refine_ls_shift/su_mean 0.000
_refine_ls_structure_factor_coef Fsqd
_refine_ls_weighting_details 'calc w=1/[\s^2^(Fo^2^)+(0.0719P)^2^+0.0000P] where P=(Fo^2^+2Fc^2^)/3'
_refine_ls_weighting_scheme calc
_refine_ls_wR_factor_gt 0.1198
_refine_ls_wR_factor_ref 0.1320
_reflns_number_gt 6663
_reflns_number_total 8615
_reflns_threshold_expression >2sigma(I)
_cod_data_source_file ic0701302B2B-file002_4.cif
_cod_data_source_block 4
_cod_database_code 4327251

loop_
_symmetry_equiv_pos_as_xyz
'x, y, z'
'-x, -y, z+1/2'
'x+1/2, -y+1/2, z'
'-x+1/2, y+1/2, z+1/2'

loop_
_atom_site_label
_atom_site_type_symbol
_atom_site_fract_x
_atom_site_fract_y
_atom_site_fract_z
_atom_site_U_iso_or_equiv
_atom_site_adp_type
_atom_site_occupancy
_atom_site_symmetry_multiplicity
_atom_site_calc_flag
_atom_site_refinement_flags
_atom_site_disorder_assembly
_atom_site_disorder_group
Pt1 Pt 0.64260(2) 0.062638(8) 0.27738(6) 0.01744(11) Uani 1 1 d . . .
S1 S 0.48213(18) 0.07402(6) 0.1808(2) 0.0193(5) Uani 1 1 d . . .
S2 S 0.58032(18) 0.00426(6) 0.31076(19) 0.0202(6) Uani 1 1 d . . .
C1 C 0.4055(7) 0.0330(3) 0.1891(8) 0.017(2) Uani 1 1 d . . .
C2 C 0.4491(7) 0.0021(2) 0.2471(7) 0.015(2) Uani 1 1 d . . .
C3 C 0.3961(6) -0.0354(2) 0.2584(9) 0.014(2) Uani 1 1 d . . .
C4 C 0.3484(7) -0.0527(3) 0.1591(10) 0.019(2) Uani 1 1 d . . .
H4 H 0.3402 -0.0392 0.0864 0.022 Uiso 1 1 calc R . .
C5 C 0.3123(8) -0.0903(3) 0.1664(10) 0.025(2) Uani 1 1 d . . .
H5 H 0.2792 -0.1018 0.0984 0.030 Uiso 1 1 calc R . .
C6 C 0.3244(6) -0.1111(2) 0.2718(14) 0.0240(19) Uani 1 1 d . . .
C7 C 0.3695(8) -0.0922(3) 0.3709(9) 0.021(2) Uani 1 1 d . . .
H7 H 0.3763 -0.1052 0.4447 0.025 Uiso 1 1 calc R . .
C8 C 0.4043(8) -0.0552(3) 0.3644(9) 0.020(2) Uani 1 1 d . . .
H8 H 0.4341 -0.0434 0.4334 0.024 Uiso 1 1 calc R . .
C9 C 0.2939(7) 0.0354(2) 0.1333(8) 0.017(2) Uani 1 1 d . . .
C10 C 0.1991(7) 0.0237(3) 0.1928(9) 0.024(2) Uani 1 1 d . . .
H10 H 0.2062 0.0124 0.2693 0.028 Uiso 1 1 calc R . .
C11 C 0.0943(8) 0.0281(3) 0.1439(9) 0.023(2) Uani 1 1 d . . .
H11 H 0.0310 0.0202 0.1883 0.028 Uiso 1 1 calc R . .
C12 C 0.0792(7) 0.0439(2) 0.0318(9) 0.020(2) Uani 1 1 d . . .
C13 C 0.1737(8) 0.0558(3) -0.0293(9) 0.021(2) Uani 1 1 d . . .
H13 H 0.1659 0.0666 -0.1065 0.025 Uiso 1 1 calc R . .
C14 C 0.2800(8) 0.0522(3) 0.0208(8) 0.022(2) Uani 1 1 d . . .
H14 H 0.3432 0.0612 -0.0216 0.026 Uiso 1 1 calc R . .
C15 C 0.2902(6) -0.1524(2) 0.2748(14) 0.0237(18) Uani 1 1 d . . .
C16 C 0.3434(13) -0.1739(4) 0.1682(15) 0.047(4) Uani 1 1 d . . .
H16A H 0.3469 -0.1574 0.0983 0.071 Uiso 1 1 calc R . .
H16B H 0.2980 -0.1960 0.1492 0.071 Uiso 1 1 calc R . .
H16C H 0.4189 -0.1819 0.1899 0.071 Uiso 1 1 calc R . .
C17 C 0.3220(13) -0.1713(4) 0.3917(13) 0.043(4) Uani 1 1 d . . .
H17A H 0.3987 -0.1645 0.4127 0.065 Uiso 1 1 calc R . .
H17B H 0.3165 -0.1986 0.3826 0.065 Uiso 1 1 calc R . .
H17C H 0.2713 -0.1630 0.4551 0.065 Uiso 1 1 calc R . .
C18 C 0.1619(8) -0.1555(3) 0.2546(15) 0.043(4) Uani 1 1 d . . .
H18A H 0.1227 -0.1431 0.3206 0.065 Uiso 1 1 calc R . .
H18B H 0.1403 -0.1820 0.2517 0.065 Uiso 1 1 calc R . .
H18C H 0.1421 -0.1433 0.1790 0.065 Uiso 1 1 calc R . .
C19 C -0.0384(7) 0.0499(3) -0.0200(8) 0.020(2) Uani 1 1 d . . .
C20 C -0.1151(8) 0.0170(3) 0.0106(12) 0.038(3) Uani 1 1 d . . .
H20A H -0.1876 0.0207 -0.0282 0.057 Uiso 1 1 calc R . .
H20B H -0.1254 0.0158 0.0974 0.057 Uiso 1 1 calc R . .
H20C H -0.0816 -0.0064 -0.0178 0.057 Uiso 1 1 calc R . .
C21 C -0.0381(8) 0.0569(3) -0.1554(9) 0.027(2) Uani 1 1 d . . .
H21A H 0.0038 0.0370 -0.1955 0.041 Uiso 1 1 calc R . .
H21B H -0.0030 0.0812 -0.1720 0.041 Uiso 1 1 calc R . .
H21C H -0.1150 0.0572 -0.1851 0.041 Uiso 1 1 calc R . .
C22 C -0.0866(8) 0.0850(3) 0.0429(10) 0.033(3) Uani 1 1 d . . .
H22A H -0.1634 0.0891 0.0160 0.050 Uiso 1 1 calc R . .
H22B H -0.0410 0.1069 0.0229 0.050 Uiso 1 1 calc R . .
H22C H -0.0858 0.0811 0.1297 0.050 Uiso 1 1 calc R . .
S31 S 0.80584(19) 0.05237(7) 0.3728(2) 0.0201(5) Uani 1 1 d . . .
S32 S 0.69865(19) 0.12183(6) 0.2451(2) 0.0232(7) Uani 1 1 d . . .
C31 C 0.8757(7) 0.0941(3) 0.3668(9) 0.021(2) Uani 1 1 d . . .
C32 C 0.8251(7) 0.1249(3) 0.3102(8) 0.021(2) Uani 1 1 d . . .
C33 C 0.8802(7) 0.1630(3) 0.3010(9) 0.021(3) Uani 1 1 d . . .
C34 C 0.9200(9) 0.1806(3) 0.4026(10) 0.027(3) Uani 1 1 d . . .
H34 H 0.9137 0.1686 0.4781 0.033 Uiso 1 1 calc R . .
C35 C 0.9700(9) 0.2164(4) 0.3945(10) 0.030(3) Uani 1 1 d . . .
H35 H 0.9968 0.2282 0.4650 0.036 Uiso 1 1 calc R . .
C36 C 0.9806(7) 0.2346(2) 0.2850(13) 0.028(2) Uani 1 1 d . . .
C37 C 0.9409(9) 0.2158(3) 0.1831(10) 0.028(3) Uani 1 1 d . . .
H37 H 0.9493 0.2273 0.1071 0.034 Uiso 1 1 calc R . .
C38 C 0.8899(9) 0.1807(3) 0.1893(11) 0.028(3) Uani 1 1 d . . .
H38 H 0.8620 0.1690 0.1191 0.034 Uiso 1 1 calc R . .
C39 C 0.9904(7) 0.0953(3) 0.4172(8) 0.021(2) Uani 1 1 d . . .
C40 C 1.0118(8) 0.0830(3) 0.5341(9) 0.027(2) Uani 1 1 d . . .
H40 H 0.9525 0.0740 0.5825 0.033 Uiso 1 1 calc R . .
C41 C 1.1192(8) 0.0841(3) 0.5792(8) 0.021(2) Uani 1 1 d . . .
H41 H 1.1310 0.0771 0.6603 0.025 Uiso 1 1 calc R . .
C42 C 1.2111(8) 0.0949(3) 0.5103(8) 0.021(2) Uani 1 1 d . . .
C43 C 1.1889(8) 0.1071(3) 0.3921(10) 0.032(3) Uani 1 1 d . . .
H43 H 1.2484 0.1154 0.3426 0.038 Uiso 1 1 calc R . .
C44 C 1.0769(8) 0.1070(3) 0.3468(9) 0.033(3) Uani 1 1 d . . .
H44 H 1.0627 0.1150 0.2672 0.039 Uiso 1 1 calc R . .
C45 C 1.0326(8) 0.2732(3) 0.2717(14) 0.036(2) Uani 1 1 d . . .
C46 C 1.1227(14) 0.2719(4) 0.1738(17) 0.072(5) Uani 1 1 d . . .
H46A H 1.1496 0.2974 0.1577 0.108 Uiso 1 1 calc R . .
H46B H 1.0910 0.2612 0.1005 0.108 Uiso 1 1 calc R . .
H46C H 1.1850 0.2562 0.2008 0.108 Uiso 1 1 calc R . .
C47 C 1.0776(17) 0.2875(4) 0.3905(13) 0.076(6) Uani 1 1 d . . .
H47A H 1.0187 0.2863 0.4512 0.114 Uiso 1 1 calc R . .
H47B H 1.1025 0.3135 0.3814 0.114 Uiso 1 1 calc R . .
H47C H 1.1407 0.2719 0.4156 0.114 Uiso 1 1 calc R . .
C48 C 0.9435(13) 0.3008(3) 0.2337(15) 0.075(6) Uani 1 1 d . . .
H48A H 0.8978 0.3076 0.3031 0.112 Uiso 1 1 calc R . .
H48B H 0.8961 0.2893 0.1725 0.112 Uiso 1 1 calc R . .
H48C H 0.9788 0.3234 0.2010 0.112 Uiso 1 1 calc R . .
C49 C 1.3296(8) 0.0923(3) 0.5572(9) 0.023(2) Uani 1 1 d . . .
C50 C 1.4045(9) 0.1214(3) 0.4980(10) 0.035(3) Uani 1 1 d . . .
H50A H 1.4797 0.1196 0.5316 0.052 Uiso 1 1 calc R . .
H50B H 1.3744 0.1465 0.5126 0.052 Uiso 1 1 calc R . .
H50C H 1.4074 0.1167 0.4117 0.052 Uiso 1 1 calc R . .
C51 C 1.3723(8) 0.0527(3) 0.5182(12) 0.034(3) Uani 1 1 d . . .
H51A H 1.4507 0.0499 0.5414 0.050 Uiso 1 1 calc R . .
H51B H 1.3655 0.0502 0.4313 0.050 Uiso 1 1 calc R . .
H51C H 1.3276 0.0333 0.5576 0.050 Uiso 1 1 calc R . .
C52 C 1.3370(8) 0.0963(3) 0.6902(10) 0.032(3) Uani 1 1 d . . .
H52A H 1.3003 0.0748 0.7284 0.048 Uiso 1 1 calc R . .
H52B H 1.3001 0.1195 0.7150 0.048 Uiso 1 1 calc R . .
H52C H 1.4156 0.0970 0.7144 0.048 Uiso 1 1 calc R . .
C61 C 0.2015(15) -0.2781(5) 0.1315(13) 0.071(7) Uiso 0.70(3) 1 d PG A 1
C62 C 0.3004(16) -0.2984(6) 0.1301(15) 0.115(11) Uiso 0.70(3) 1 d PG A 1
C63 C 0.3435(15) -0.3128(6) 0.2359(19) 0.093(13) Uiso 0.70(3) 1 d PG A 1
C64 C 0.2876(18) -0.3069(6) 0.3432(15) 0.095(10) Uiso 0.70(3) 1 d PG A 1
C65 C 0.1887(17) -0.2866(6) 0.3446(13) 0.094(9) Uiso 0.70(3) 1 d PG A 1
C66 C 0.1457(13) -0.2722(5) 0.2388(17) 0.083(9) Uiso 0.70(3) 1 d PG A 1
C61X C 0.264(3) -0.2915(12) 0.190(3) 0.073(18) Uiso 0.30(3) 1 d PG A 2
C62X C 0.357(3) -0.3140(15) 0.211(4) 0.09(3) Uiso 0.30(3) 1 d PG A 2
C63X C 0.377(3) -0.3277(14) 0.325(4) 0.13(3) Uiso 0.30(3) 1 d PG A 2
C64X C 0.304(4) -0.3189(14) 0.418(3) 0.09(2) Uiso 0.30(3) 1 d PG A 2
C65X C 0.212(4) -0.2965(13) 0.397(4) 0.17(4) Uiso 0.30(3) 1 d PG A 2
C66X C 0.191(2) -0.2828(8) 0.282(4) 0.038(11) Uiso 0.30(3) 1 d PG A 2

loop_
_atom_site_aniso_label
_atom_site_aniso_U_11
_atom_site_aniso_U_22
_atom_site_aniso_U_33
_atom_site_aniso_U_23
_atom_site_aniso_U_13
_atom_site_aniso_U_12
Pt1 0.00733(14) 0.02233(16) 0.02267(18) -0.0003(2) -0.0009(2) -0.00066(12)
S1 0.0081(10) 0.0237(12) 0.0261(13) 0.0030(10) 0.0006(10) -0.0011(9)
S2 0.0099(10) 0.0229(11) 0.0279(16) 0.0020(9) -0.0040(9) -0.0003(9)
C1 0.013(4) 0.026(5) 0.011(5) -0.002(4) 0.011(4) 0.001(4)
C2 0.008(4) 0.026(5) 0.011(6) -0.003(3) 0.007(3) 0.000(3)
C3 0.008(3) 0.022(4) 0.013(7) -0.003(4) -0.005(4) 0.002(3)
C4 0.003(5) 0.028(5) 0.025(6) -0.002(4) 0.005(4) 0.001(4)
C5 0.008(5) 0.037(6) 0.031(7) -0.005(5) -0.001(5) -0.004(5)
C6 0.010(4) 0.022(4) 0.039(5) -0.007(7) 0.003(7) 0.002(3)
C7 0.020(5) 0.023(5) 0.019(6) 0.011(4) 0.001(4) -0.002(4)
C8 0.003(5) 0.042(7) 0.015(5) -0.011(4) -0.002(4) 0.004(4)
C9 0.015(5) 0.018(5) 0.017(5) -0.006(4) -0.002(4) 0.002(4)
C10 0.011(5) 0.028(5) 0.032(6) 0.009(4) 0.006(4) -0.003(4)
C11 0.014(5) 0.036(6) 0.020(5) 0.002(4) -0.001(4) 0.000(4)
C12 0.017(5) 0.010(4) 0.032(6) -0.008(4) 0.001(4) 0.000(4)
C13 0.014(4) 0.038(6) 0.012(5) -0.001(4) 0.003(4) 0.001(4)
C14 0.012(5) 0.038(6) 0.015(5) 0.001(4) 0.000(4) -0.007(4)
C15 0.017(4) 0.018(4) 0.035(5) -0.009(7) 0.004(7) -0.007(3)
C16 0.052(9) 0.033(8) 0.057(10) -0.006(7) 0.028(7) -0.003(6)
C17 0.056(9) 0.026(7) 0.047(9) 0.006(6) -0.010(7) -0.003(6)
C18 0.028(5) 0.036(6) 0.066(12) 0.007(7) 0.001(6) -0.006(4)
C19 0.015(5) 0.023(5) 0.022(6) 0.000(4) -0.009(4) 0.001(4)
C20 0.006(5) 0.051(7) 0.057(8) 0.015(6) -0.004(5) -0.012(4)
C21 0.011(5) 0.033(6) 0.038(7) 0.000(5) -0.005(4) 0.002(4)
C22 0.021(6) 0.038(6) 0.040(7) -0.006(5) -0.009(5) 0.017(5)
S31 0.0098(11) 0.0257(13) 0.0248(14) 0.0019(10) -0.0019(10) 0.0001(9)
S32 0.0103(10) 0.0228(11) 0.037(2) 0.0010(9) -0.0026(10) 0.0000(9)
C31 0.009(4) 0.028(5) 0.025(6) -0.001(4) -0.002(4) 0.002(4)
C32 0.011(4) 0.036(5) 0.018(6) -0.003(4) 0.000(3) -0.010(4)
C33 0.014(4) 0.022(5) 0.027(8) 0.005(4) -0.004(4) -0.002(3)
C34 0.028(6) 0.024(6) 0.029(6) -0.001(5) 0.001(5) 0.001(5)
C35 0.029(6) 0.045(7) 0.016(6) 0.000(5) -0.011(5) -0.002(5)
C36 0.026(4) 0.030(5) 0.029(6) 0.009(6) -0.017(7) -0.007(4)
C37 0.035(7) 0.034(6) 0.016(6) 0.010(5) 0.007(5) -0.005(5)
C38 0.021(6) 0.029(7) 0.034(7) -0.009(5) -0.003(5) -0.008(5)
C39 0.009(4) 0.028(5) 0.025(6) 0.003(4) -0.002(4) 0.000(4)
C40 0.016(5) 0.040(6) 0.025(6) 0.005(5) 0.008(4) -0.005(4)
C41 0.018(5) 0.037(6) 0.007(5) 0.008(4) 0.001(4) 0.008(4)
C42 0.017(5) 0.024(5) 0.023(6) 0.002(4) 0.000(4) 0.004(4)
C43 0.010(5) 0.047(7) 0.038(7) -0.004(5) 0.002(5) -0.006(5)
C44 0.022(5) 0.050(7) 0.026(6) 0.014(5) 0.000(5) 0.000(5)
C45 0.041(5) 0.036(5) 0.033(5) 0.009(8) -0.003(8) -0.016(4)
C46 0.097(13) 0.037(9) 0.082(12) -0.007(8) 0.029(10) -0.042(8)
C47 0.138(16) 0.055(10) 0.035(8) 0.020(7) -0.037(10) -0.057(10)
C48 0.070(10) 0.026(6) 0.128(17) 0.008(7) -0.020(9) -0.013(6)
C49 0.015(5) 0.036(6) 0.018(5) 0.004(4) -0.002(4) 0.000(4)
C50 0.026(5) 0.043(7) 0.036(7) -0.002(5) -0.012(5) -0.008(5)
C51 0.012(5) 0.038(6) 0.051(8) -0.003(5) -0.001(5) 0.005(4)
C52 0.011(5) 0.058(8) 0.026(6) -0.005(5) -0.007(4) 0.007(5)

loop_
_atom_type_symbol
_atom_type_description
_atom_type_scat_dispersion_real
_atom_type_scat_dispersion_imag
_atom_type_scat_source
C C 0.0033 0.0016 'International Tables Vol C Tables 4.2.6.8 and 6.1.1.4'
H H 0.0000 0.0000 'International Tables Vol C Tables 4.2.6.8 and 6.1.1.4'
S S 0.1246 0.1234 'International Tables Vol C Tables 4.2.6.8 and 6.1.1.4'
Pt Pt -1.7033 8.3905 'International Tables Vol C Tables 4.2.6.8 and 6.1.1.4'

loop_
_geom_angle_atom_site_label_1
_geom_angle_atom_site_label_2
_geom_angle_atom_site_label_3
_geom_angle
S2 Pt1 S32 177.93(8)
S2 Pt1 S1 87.82(8)
S32 Pt1 S1 90.55(8)
S2 Pt1 S31 93.43(8)
S32 Pt1 S31 88.20(8)
S1 Pt1 S31 178.71(9)
C1 S1 Pt1 106.1(3)
C2 S2 Pt1 106.0(3)
C2 C1 C9 125.9(8)
C2 C1 S1 119.9(7)
C9 C1 S1 114.2(6)
C1 C2 C3 126.6(8)
C1 C2 S2 120.2(7)
C3 C2 S2 113.2(6)
C8 C3 C4 119.0(8)
C8 C3 C2 120.1(8)
C4 C3 C2 120.5(9)
C3 C4 C5 120.1(10)
C6 C5 C4 121.3(9)
C5 C6 C7 116.8(8)
C5 C6 C15 120.0(11)
C7 C6 C15 123.2(12)
C8 C7 C6 122.1(9)
C7 C8 C3 120.7(9)
C10 C9 C14 117.5(8)
C10 C9 C1 121.6(8)
C14 C9 C1 120.7(8)
C11 C10 C9 121.7(9)
C10 C11 C12 121.6(9)
C11 C12 C13 117.5(9)
C11 C12 C19 121.1(8)
C13 C12 C19 121.3(9)
C12 C13 C14 121.2(9)
C13 C14 C9 120.4(9)
C17 C15 C6 112.2(11)
C17 C15 C16 109.8(8)
C6 C15 C16 110.3(10)
C17 C15 C18 110.0(11)
C6 C15 C18 109.2(7)
C16 C15 C18 105.1(11)
C20 C19 C21 110.4(8)
C20 C19 C12 111.1(8)
C21 C19 C12 113.1(8)
C20 C19 C22 107.0(9)
C21 C19 C22 108.5(8)
C12 C19 C22 106.5(7)
C31 S31 Pt1 105.4(3)
C32 S32 Pt1 105.1(3)
C32 C31 C39 123.3(8)
C32 C31 S31 119.1(7)
C39 C31 S31 117.6(7)
C31 C32 C33 122.9(8)
C31 C32 S32 122.2(7)
C33 C32 S32 114.9(7)
C34 C33 C38 119.9(8)
C34 C33 C32 120.1(9)
C38 C33 C32 120.0(9)
C33 C34 C35 120.3(10)
C36 C35 C34 121.1(10)
C35 C36 C37 117.3(8)
C35 C36 C45 123.1(12)
C37 C36 C45 119.6(12)
C38 C37 C36 122.5(10)
C37 C38 C33 118.9(10)
C44 C39 C40 119.5(8)
C44 C39 C31 119.4(8)
C40 C39 C31 120.9(8)
C41 C40 C39 120.1(9)
C40 C41 C42 122.7(8)
C41 C42 C43 116.8(8)
C41 C42 C49 122.0(8)
C43 C42 C49 121.1(8)
C42 C43 C44 120.3(9)
C39 C44 C43 120.5(9)
C48 C45 C36 109.0(8)
C48 C45 C47 106.2(12)
C36 C45 C47 111.3(11)
C48 C45 C46 108.4(13)
C36 C45 C46 109.3(11)
C47 C45 C46 112.4(11)
C52 C49 C42 113.2(8)
C52 C49 C50 109.5(9)
C42 C49 C50 111.2(8)
C52 C49 C51 110.0(8)
C42 C49 C51 105.4(8)
C50 C49 C51 107.4(8)
C62 C61 C66 120.0
C63 C62 C61 120.0
C64 C63 C62 120.0
C63 C64 C65 120.0
C64 C65 C66 120.0
C65 C66 C61 120.0
C62X C61X C66X 120.0
C61X C62X C63X 120.0
C64X C63X C62X 120.0
C63X C64X C65X 120.0
C66X C65X C64X 120.0
C65X C66X C61X 120.0

loop_
_geom_bond_atom_site_label_1
_geom_bond_atom_site_label_2
_geom_bond_distance
Pt1 S2 2.242(2)
Pt1 S32 2.243(2)
Pt1 S1 2.243(2)
Pt1 S31 2.259(2)
S1 C1 1.728(9)
S2 C2 1.729(8)
C1 C2 1.381(12)
C1 C9 1.479(12)
C2 C3 1.485(12)
C3 C8 1.384(14)
C3 C4 1.393(14)
C4 C5 1.411(14)
C5 C6 1.398(17)
C6 C7 1.405(16)
C6 C15 1.530(11)
C7 C8 1.383(14)
C9 C10 1.382(12)
C9 C14 1.403(13)
C10 C11 1.378(13)
C11 C12 1.386(13)
C12 C13 1.390(13)
C12 C19 1.540(12)
C13 C14 1.399(13)
C15 C17 1.518(19)
C15 C16 1.554(18)
C15 C18 1.559(12)
C19 C20 1.527(13)
C19 C21 1.534(14)
C19 C22 1.547(14)
S31 C31 1.709(10)
S32 C32 1.685(9)
C31 C32 1.404(13)
C31 C39 1.487(12)
C32 C33 1.514(13)
C33 C34 1.383(14)
C33 C38 1.405(16)
C34 C35 1.412(16)
C35 C36 1.392(17)
C36 C37 1.407(16)
C36 C45 1.516(12)
C37 C38 1.391(15)
C39 C44 1.367(13)
C39 C40 1.402(13)
C40 C41 1.383(13)
C41 C42 1.399(13)
C42 C43 1.416(14)
C42 C49 1.518(13)
C43 C44 1.436(14)
C45 C48 1.513(17)
C45 C47 1.52(2)
C45 C46 1.540(19)
C49 C52 1.497(15)
C49 C50 1.521(14)
C49 C51 1.562(15)
C61 C62 1.3900
C61 C66 1.3900
C62 C63 1.3900
C63 C64 1.3900
C64 C65 1.3900
C65 C66 1.3900
C61X C62X 1.3900
C61X C66X 1.3900
C62X C63X 1.3900
C63X C64X 1.3900
C64X C65X 1.3900
C65X C66X 1.3900
